data_7103951
loop_
_publ_author_name
'Gerbino, Dar\'io C.'
'Hevia, Eva'
'Morales, Dolores'
'Clemente, M. Elena Navarro'
'P\'erez, Julio'
'Riera, Luc\'ia'
'Riera, V\'ictor'
'Miguel, Daniel'

_publ_section_title
;
 A new reactivity pattern of low-valent transition-metal hydroxo
 complexes: straightforward synthesis of hydrosulfido complexes via
 reaction with carbon disulfide
;
_journal_coden_ASTM CHCOFS
_journal_issue 3
_journal_name_full
;
 Chemical Communications (Cambridge, United Kingdom)
;
_journal_page_first 328
_journal_page_last 329
_journal_paper_doi 10.1039/b210860g
_journal_year 2003
_chemical_formula_sum 'C13 H9 N2 O3 Re S'
_chemical_formula_weight 459.48
_space_group_IT_number 2
_symmetry_cell_setting triclinic
_symmetry_space_group_name_Hall '-P 1'
_symmetry_space_group_name_H-M 'P -1'
_atom_sites_solution_hydrogens geom
_atom_sites_solution_primary direct
_atom_sites_solution_secondary difmap
_audit_creation_method SHELXL-97
_cell_angle_alpha 100.773(9)
_cell_angle_beta 103.413(9)
_cell_angle_gamma 93.959(9)
_cell_formula_units_Z 2
_cell_length_a 8.174(5)
_cell_length_b 8.372(5)
_cell_length_c 10.931(7)
_cell_measurement_temperature 299(2)
_cell_volume 709.8(8)
_computing_cell_refinement 'Bruker SMART'
_computing_data_collection 'Bruker SMART'
_computing_data_reduction 'Bruker SHELXTL'
_computing_molecular_graphics 'Bruker SHELXTL'
_computing_publication_material 'Bruker SHELXTL'
_computing_structure_refinement 'SHELXL-97 (Sheldrick, 1997)'
_computing_structure_solution 'SHELXS-97 (Sheldrick, 1990)'
_diffrn_ambient_temperature 299(2)
_diffrn_measured_fraction_theta_full 0.956
_diffrn_measured_fraction_theta_max 0.956
_diffrn_measurement_device_type 'CCD area detector'
_diffrn_measurement_method 'phi and omega scans'
_diffrn_radiation_monochromator graphite
_diffrn_radiation_source 'fine-focus sealed tube'
_diffrn_radiation_type MoK\a
_diffrn_radiation_wavelength 0.71073
_diffrn_reflns_av_R_equivalents 0.0251
_diffrn_reflns_av_sigmaI/netI 0.0352
_diffrn_reflns_limit_h_max 6
_diffrn_reflns_limit_h_min -9
_diffrn_reflns_limit_k_max 9
_diffrn_reflns_limit_k_min -9
_diffrn_reflns_limit_l_max 12
_diffrn_reflns_limit_l_min -12
_diffrn_reflns_number 3249
_diffrn_reflns_theta_full 23.62
_diffrn_reflns_theta_max 23.62
_diffrn_reflns_theta_min 1.96
_exptl_absorpt_coefficient_mu 8.713
_exptl_absorpt_correction_T_max 1.000000
_exptl_absorpt_correction_T_min 0.589750
_exptl_absorpt_correction_type SADABS
_exptl_crystal_colour ORANGE
_exptl_crystal_density_diffrn 2.150
_exptl_crystal_density_method 'not measured'
_exptl_crystal_description PLATE
_exptl_crystal_F_000 432
_exptl_crystal_size_max 0.05
_exptl_crystal_size_mid 0.11
_exptl_crystal_size_min 0.17
_refine_diff_density_max 1.420
_refine_diff_density_min -0.979
_refine_diff_density_rms 0.150
_refine_ls_extinction_coef 0.0006(4)
_refine_ls_extinction_expression Fc^*^=kFc[1+0.001xFc^2^\l^3^/sin(2\q)]^-1/4^
_refine_ls_extinction_method SHELXL
_refine_ls_goodness_of_fit_ref 1.018
_refine_ls_hydrogen_treatment mixed
_refine_ls_matrix_type full
_refine_ls_number_parameters 185
_refine_ls_number_reflns 2051
_refine_ls_number_restraints 0
_refine_ls_restrained_S_all 1.018
_refine_ls_R_factor_all 0.0316
_refine_ls_R_factor_gt 0.0279
_refine_ls_shift/su_max 0.001
_refine_ls_shift/su_mean 0.000
_refine_ls_structure_factor_coef Fsqd
_refine_ls_weighting_details 'calc w=1/[\s^2^(Fo^2^)+(0.0433P)^2^+0.0000P] where P=(Fo^2^+2Fc^2^)/3'
_refine_ls_weighting_scheme calc
_refine_ls_wR_factor_gt 0.0662
_refine_ls_wR_factor_ref 0.0675
_reflns_number_gt 1861
_reflns_number_total 2051
_reflns_threshold_expression >2sigma(I)
_cod_data_source_file b210860g.txt
_cod_data_source_block Compound_4_(d3am)
_cod_depositor_comments
;
The following automatic conversions were performed:
'_symmetry_cell_setting' value 'Triclinic' changed to 'triclinic'
according to '/home/saulius/struct/CIF-dictionaries/cif_core.dic'
dictionary named 'cif_core.dic' version 2.4.1 from 2010-06-29.

Automatic conversion script
Id: cif_fix_enum 1527 2010-12-29 10:47:43Z saulius 
;
_cod_original_sg_symbol_H-M P-1
_cod_database_code 7103951

loop_
_symmetry_equiv_pos_as_xyz
'x, y, z'
'-x, -y, -z'

loop_
_atom_site_label
_atom_site_type_symbol
_atom_site_fract_x
_atom_site_fract_y
_atom_site_fract_z
_atom_site_U_iso_or_equiv
_atom_site_adp_type
_atom_site_occupancy
_atom_site_symmetry_multiplicity
_atom_site_calc_flag
_atom_site_refinement_flags
_atom_site_disorder_assembly
_atom_site_disorder_group
Re1 Re 0.23778(3) 0.30170(3) 0.30622(3) 0.03108(15) Uani 1 1 d . . .
S1 S 0.2550(3) 0.1378(3) 0.0930(2) 0.0476(5) Uani 1 1 d G . .
H1 H 0.1147 0.0904 0.0270 0.071 Uiso 1 1 d R . .
N1 N 0.0710(7) 0.0905(7) 0.3124(6) 0.0333(13) Uani 1 1 d . . .
N2 N -0.0146(7) 0.3366(6) 0.2018(5) 0.0307(13) Uani 1 1 d . . .
C1 C 0.2161(8) 0.4292(8) 0.4686(9) 0.0381(18) Uani 1 1 d . . .
O1 O 0.2021(8) 0.5049(7) 0.5625(6) 0.0556(15) Uani 1 1 d . . .
C2 C 0.3629(9) 0.4884(10) 0.2800(8) 0.0440(19) Uani 1 1 d . . .
O2 O 0.4377(8) 0.6029(8) 0.2632(6) 0.0681(18) Uani 1 1 d . . .
C3 C 0.4476(9) 0.2354(9) 0.3945(8) 0.0421(18) Uani 1 1 d . . .
O3 O 0.5671(7) 0.1873(8) 0.4434(7) 0.0723(19) Uani 1 1 d . . .
C11 C 0.1232(10) -0.0346(8) 0.3684(7) 0.0412(18) Uani 1 1 d . . .
H11 H 0.2381 -0.0321 0.4059 0.049 Uiso 1 1 calc R . .
C12 C 0.0154(10) -0.1640(9) 0.3724(8) 0.049(2) Uani 1 1 d . . .
H12 H 0.0568 -0.2471 0.4122 0.058 Uiso 1 1 calc R . .
C13 C -0.1558(12) -0.1712(9) 0.3170(8) 0.052(2) Uani 1 1 d . . .
H13 H -0.2313 -0.2586 0.3188 0.062 Uiso 1 1 calc R . .
C14 C -0.2125(9) -0.0437(9) 0.2582(8) 0.0428(18) Uani 1 1 d . . .
H14 H -0.3270 -0.0447 0.2202 0.051 Uiso 1 1 calc R . .
C15 C -0.0952(9) 0.0854(8) 0.2572(7) 0.0332(16) Uani 1 1 d . . .
C16 C -0.1435(8) 0.2213(8) 0.1910(6) 0.0307(15) Uani 1 1 d . . .
C17 C -0.3055(9) 0.2327(9) 0.1233(8) 0.046(2) Uani 1 1 d . . .
H17 H -0.3930 0.1532 0.1193 0.056 Uiso 1 1 calc R . .
C18 C -0.3390(9) 0.3590(10) 0.0623(8) 0.049(2) Uani 1 1 d . . .
H18 H -0.4475 0.3641 0.0137 0.059 Uiso 1 1 calc R . .
C19 C -0.2093(10) 0.4786(10) 0.0741(8) 0.050(2) Uani 1 1 d . . .
H19 H -0.2291 0.5676 0.0352 0.060 Uiso 1 1 calc R . .
C20 C -0.0507(9) 0.4652(9) 0.1436(7) 0.0388(17) Uani 1 1 d . . .
H20 H 0.0363 0.5472 0.1517 0.047 Uiso 1 1 calc R . .

loop_
_atom_site_aniso_label
_atom_site_aniso_U_11
_atom_site_aniso_U_22
_atom_site_aniso_U_33
_atom_site_aniso_U_23
_atom_site_aniso_U_13
_atom_site_aniso_U_12
Re1 0.02534(19) 0.0337(2) 0.0328(2) 0.00818(13) 0.00375(12) 0.00253(11)
S1 0.0400(10) 0.0591(12) 0.0389(12) -0.0021(10) 0.0115(9) 0.0000(9)
N1 0.035(3) 0.033(3) 0.032(4) 0.008(3) 0.006(3) 0.009(3)
N2 0.031(3) 0.031(3) 0.027(3) 0.002(3) 0.005(2) 0.005(2)
C1 0.027(4) 0.026(4) 0.060(6) 0.020(4) 0.001(4) -0.001(3)
O1 0.071(4) 0.048(3) 0.047(4) 0.004(3) 0.018(3) 0.005(3)
C2 0.032(4) 0.061(5) 0.038(5) 0.013(4) 0.004(3) 0.008(4)
O2 0.061(4) 0.068(4) 0.075(5) 0.030(4) 0.012(3) -0.018(3)
C3 0.033(4) 0.045(4) 0.042(5) 0.010(4) -0.002(3) 0.001(3)
O3 0.040(3) 0.075(4) 0.094(5) 0.031(4) -0.013(3) 0.019(3)
C11 0.044(4) 0.038(4) 0.045(5) 0.015(4) 0.010(4) 0.010(3)
C12 0.054(5) 0.039(4) 0.055(6) 0.016(4) 0.013(4) 0.006(4)
C13 0.075(6) 0.034(4) 0.047(5) 0.010(4) 0.019(5) -0.005(4)
C14 0.037(4) 0.041(4) 0.044(5) 0.005(4) 0.006(4) -0.009(3)
C15 0.039(4) 0.031(4) 0.032(4) 0.006(3) 0.012(3) 0.006(3)
C16 0.028(4) 0.035(4) 0.027(4) 0.003(3) 0.006(3) 0.006(3)
C17 0.030(4) 0.050(5) 0.061(6) 0.015(4) 0.011(4) 0.010(3)
C18 0.032(4) 0.056(5) 0.054(6) 0.011(4) -0.001(4) 0.015(4)
C19 0.051(5) 0.053(5) 0.056(6) 0.024(4) 0.017(4) 0.027(4)
C20 0.038(4) 0.045(4) 0.035(4) 0.013(4) 0.008(3) 0.009(3)

loop_
_atom_type_symbol
_atom_type_description
_atom_type_scat_dispersion_real
_atom_type_scat_dispersion_imag
_atom_type_scat_source
C C 0.0033 0.0016 'International Tables Vol C Tables 4.2.6.8 and 6.1.1.4'
H H 0.0000 0.0000 'International Tables Vol C Tables 4.2.6.8 and 6.1.1.4'
N N 0.0061 0.0033 'International Tables Vol C Tables 4.2.6.8 and 6.1.1.4'
O O 0.0106 0.0060 'International Tables Vol C Tables 4.2.6.8 and 6.1.1.4'
S S 0.1246 0.1234 'International Tables Vol C Tables 4.2.6.8 and 6.1.1.4'
Re Re -1.0185 7.2310 'International Tables Vol C Tables 4.2.6.8 and 6.1.1.4'

loop_
_geom_angle_atom_site_label_1
_geom_angle_atom_site_label_2
_geom_angle_atom_site_label_3
_geom_angle
_geom_angle_site_symmetry_1
_geom_angle_site_symmetry_3
_geom_angle_publ_flag
C2 Re1 C3 89.4(3) . . ?
C2 Re1 C1 89.6(3) . . ?
C3 Re1 C1 89.9(3) . . ?
C2 Re1 N1 172.4(3) . . ?
C3 Re1 N1 97.2(3) . . ?
C1 Re1 N1 94.2(2) . . ?
C2 Re1 N2 98.9(3) . . ?
C3 Re1 N2 171.1(2) . . ?
C1 Re1 N2 93.5(2) . . ?
N1 Re1 N2 74.3(2) . . ?
C2 Re1 S1 91.0(2) . . ?
C3 Re1 S1 92.1(2) . . ?
C1 Re1 S1 177.97(19) . . ?
N1 Re1 S1 85.04(16) . . ?
N2 Re1 S1 84.48(15) . . ?
C15 N1 C11 118.2(6) . . ?
C15 N1 Re1 117.4(4) . . ?
C11 N1 Re1 124.4(5) . . ?
C16 N2 C20 117.5(6) . . ?
C16 N2 Re1 117.9(4) . . ?
C20 N2 Re1 124.6(5) . . ?
O1 C1 Re1 179.1(6) . . ?
O2 C2 Re1 179.2(7) . . ?
O3 C3 Re1 176.1(7) . . ?
N1 C11 C12 123.1(7) . . ?
C11 C12 C13 119.7(7) . . ?
C12 C13 C14 118.3(7) . . ?
C15 C14 C13 119.2(7) . . ?
N1 C15 C14 121.6(6) . . ?
N1 C15 C16 115.7(6) . . ?
C14 C15 C16 122.7(6) . . ?
N2 C16 C17 121.2(6) . . ?
N2 C16 C15 114.6(6) . . ?
C17 C16 C15 124.2(6) . . ?
C18 C17 C16 120.8(7) . . ?
C17 C18 C19 118.6(7) . . ?
C20 C19 C18 119.2(7) . . ?
N2 C20 C19 122.7(7) . . ?

loop_
_geom_bond_atom_site_label_1
_geom_bond_atom_site_label_2
_geom_bond_distance
_geom_bond_site_symmetry_2
_geom_bond_publ_flag
Re1 C2 1.911(8) . ?
Re1 C3 1.935(7) . ?
Re1 C1 1.946(9) . ?
Re1 N1 2.178(6) . ?
Re1 N2 2.182(5) . ?
Re1 S1 2.514(2) . ?
N1 C15 1.346(9) . ?
N1 C11 1.355(8) . ?
N2 C16 1.347(8) . ?
N2 C20 1.365(9) . ?
C1 O1 1.135(9) . ?
C2 O2 1.168(9) . ?
C3 O3 1.138(8) . ?
C11 C12 1.362(10) . ?
C12 C13 1.382(12) . ?
C13 C14 1.398(10) . ?
C14 C15 1.398(9) . ?
C15 C16 1.487(9) . ?
C16 C17 1.378(10) . ?
C17 C18 1.363(11) . ?
C18 C19 1.374(11) . ?
C19 C20 1.366(10) . ?
